data_7129199
loop_
_publ_author_name
'Shanahan, J. P.'
'Moore, C. M.'
'Kampf, Jeff W.'
'Szymczak, N. K.'

_publ_section_title
;
 Modulation of H<sup>+</sup>/H<sup>-</sup> exchange in iridium-hydride
 2-hydroxypyridine complexes by remote Lewis acids.
;
_journal_issue 88
_journal_name_full 'Chemical communications (Cambridge, England)'
_journal_page_first 11705
_journal_page_last 11708
_journal_paper_doi 10.1039/d1cc04778g
_journal_volume 57
_journal_year 2021
_chemical_formula_moiety
;
	2(C51 H42 Ir N3 O2 P2), (C4 H10 O), 1.5(C H2 Cl2) [+ solvent]
;
_chemical_formula_sum 'C53.75 H48.5 Cl1.5 Ir N3 O2.5 P2'
_chemical_formula_weight 1083.77
_space_group_crystal_system monoclinic
_space_group_IT_number 14
_space_group_name_Hall '-P 2yn'
_space_group_name_H-M_alt 'P 1 21/n 1'
_atom_sites_solution_hydrogens mixed
_atom_sites_solution_primary dual-space
_atom_sites_solution_secondary difmap
_audit_creation_method SHELXL-2018/3
_audit_update_record
;
2021-08-17 deposited with the CCDC.	2021-10-19 downloaded from the CCDC.
;
_cell_angle_alpha 90
_cell_angle_beta 103.5510(10)
_cell_angle_gamma 90
_cell_formula_units_Z 8
_cell_length_a 15.95100(10)
_cell_length_b 27.4111(2)
_cell_length_c 23.76380(10)
_cell_measurement_reflns_used 66886
_cell_measurement_temperature 85(2)
_cell_measurement_theta_max 73.2190
_cell_measurement_theta_min 2.4840
_cell_volume 10101.10(11)
_computing_cell_refinement 'CrysAlisPro 1.171.40.53 (Rigaku OD, 2019)'
_computing_data_collection 'CrystalClear-SM Expert 2.0 r16 (Rigaku, 2014)'
_computing_data_reduction 'CrysAlisPro 1.171.40.53 (Rigaku OD, 2019)'
_computing_molecular_graphics 'Bruker SHELXTL'
_computing_publication_material 'Bruker SHELXTL'
_computing_structure_refinement 'SHELXL-2018/3 (Sheldrick, 2008)'
_computing_structure_solution 'SHELXT (Sheldrick, 2014)'
_diffrn_ambient_temperature 85(2)
_diffrn_measured_fraction_theta_full 1.000
_diffrn_measured_fraction_theta_max 0.992
_diffrn_measurement_device_type 'Rigaku Saturn 944+ CCD'
_diffrn_measurement_method '\w scans'
_diffrn_radiation_type CuK\a
_diffrn_radiation_wavelength 1.54184
_diffrn_reflns_av_R_equivalents 0.1057
_diffrn_reflns_av_unetI/netI 0.0359
_diffrn_reflns_Laue_measured_fraction_full 1.000
_diffrn_reflns_Laue_measured_fraction_max 0.992
_diffrn_reflns_limit_h_max 19
_diffrn_reflns_limit_h_min -19
_diffrn_reflns_limit_k_max 34
_diffrn_reflns_limit_k_min -34
_diffrn_reflns_limit_l_max 29
_diffrn_reflns_limit_l_min -29
_diffrn_reflns_number 302176
_diffrn_reflns_point_group_measured_fraction_full 1.000
_diffrn_reflns_point_group_measured_fraction_max 0.992
_diffrn_reflns_theta_full 67.684
_diffrn_reflns_theta_max 74.135
_diffrn_reflns_theta_min 3.037
_diffrn_source 'micro-focus rotating anode'
_exptl_absorpt_coefficient_mu 6.784
_exptl_absorpt_correction_T_max 1.00000
_exptl_absorpt_correction_T_min 0.58578
_exptl_absorpt_correction_type multi-scan
_exptl_absorpt_process_details
; 
CrysAlisPro 1.171.40.53 (Rigaku Oxford Diffraction, 2019) 
Empirical absorption correction using spherical harmonics, 
 implemented in SCALE3 ABSPACK scaling algorithm. 
;
_exptl_crystal_colour yellow
_exptl_crystal_density_diffrn 1.425
_exptl_crystal_description needle
_exptl_crystal_F_000 4356
_exptl_crystal_size_max 0.060
_exptl_crystal_size_mid 0.020
_exptl_crystal_size_min 0.020
_refine_diff_density_max 2.045
_refine_diff_density_min -1.941
_refine_diff_density_rms 0.139
_refine_ls_extinction_method none
_refine_ls_goodness_of_fit_ref 1.039
_refine_ls_hydrogen_treatment mixed
_refine_ls_matrix_type full
_refine_ls_number_parameters 1194
_refine_ls_number_reflns 20398
_refine_ls_number_restraints 45
_refine_ls_restrained_S_all 1.039
_refine_ls_R_factor_all 0.0550
_refine_ls_R_factor_gt 0.0485
_refine_ls_shift/su_max 0.004
_refine_ls_shift/su_mean 0.000
_refine_ls_structure_factor_coef Fsqd
_refine_ls_weighting_details 'w=1/[\s^2^(Fo^2^)+(0.0747P)^2^+36.5240P] where P=(Fo^2^+2Fc^2^)/3'
_refine_ls_weighting_scheme calc
_refine_ls_wR_factor_gt 0.1341
_refine_ls_wR_factor_ref 0.1406
_reflns_Friedel_coverage 0.000
_reflns_number_gt 17811
_reflns_number_total 20398
_reflns_threshold_expression 'I > 2\s(I)'
_cod_data_source_file d1cc04778g2.cif
_cod_data_source_block cm4119_sq
_cod_original_sg_symbol_H-M 'P 21/n'
_cod_original_formula_sum 'C53.75 H48.50 Cl1.50 Ir N3 O2.50 P2'
_cod_database_code 7129199
_shelx_shelxl_version_number 2018/3
_shelx_space_group_comment
; 
The symmetry employed for this shelxl refinement is uniquely defined 
by the following loop, which should always be used as a source of 
symmetry information in preference to the above space-group names. 
They are only intended as comments. 
;
_shelx_estimated_absorpt_t_min 0.686
_shelx_estimated_absorpt_t_max 0.876

loop_
_space_group_symop_operation_xyz
'x, y, z'
'-x+1/2, y+1/2, -z+1/2'
'-x, -y, -z'
'x-1/2, -y-1/2, z-1/2'

loop_
_atom_site_label
_atom_site_type_symbol
_atom_site_fract_x
_atom_site_fract_y
_atom_site_fract_z
_atom_site_U_iso_or_equiv
_atom_site_adp_type
_atom_site_occupancy
_atom_site_site_symmetry_order
_atom_site_calc_flag
_atom_site_refinement_flags_posn
_atom_site_refinement_flags_adp
_atom_site_refinement_flags_occupancy
_atom_site_disorder_assembly
_atom_site_disorder_group
Ir1 Ir 0.82176(2) 0.74643(2) 0.22232(2) 0.02093(7) Uani 1 1 d D . . . .
H1B H 0.9113(11) 0.759(2) 0.227(3) 0.032(11) Uiso 1 1 d D U . . .
H1A H 0.805(4) 0.7974(6) 0.231(2) 0.032(11) Uiso 1 1 d D U . . .
Ir2 Ir 0.17523(2) 0.32814(2) 0.27334(2) 0.02289(7) Uani 1 1 d D . . . .
H2A H 0.189(4) 0.2759(4) 0.274(3) 0.040(12) Uiso 1 1 d D U . . .
H2B H 0.0844(10) 0.318(2) 0.267(3) 0.040(12) Uiso 1 1 d D U . . .
P1 P 0.80111(8) 0.75123(4) 0.12423(5) 0.0228(2) Uani 1 1 d . . . . .
P2 P 0.86635(8) 0.74657(4) 0.32161(5) 0.0221(2) Uani 1 1 d . . . . .
P3 P 0.12923(8) 0.32164(5) 0.17466(5) 0.0256(2) Uani 1 1 d . . . . .
P4 P 0.20063(8) 0.32868(4) 0.37262(5) 0.0236(2) Uani 1 1 d . . . . .
O1 O 0.6439(2) 0.80250(13) 0.22129(16) 0.0311(8) Uani 1 1 d . . . . .
H1 H 0.697(5) 0.806(2) 0.218(3) 0.042(18) Uiso 1 1 d . . . . .
O2 O 0.6309(3) 0.45341(16) 0.2737(2) 0.0562(13) Uani 1 1 d . . . . .
O3 O 0.3531(3) 0.27124(14) 0.27781(16) 0.0343(8) Uani 1 1 d . . . . .
H3 H 0.291(6) 0.270(4) 0.272(4) 0.09(3) Uiso 1 1 d . . . . .
O4 O 0.3686(3) 0.61845(15) 0.20980(18) 0.0423(9) Uani 1 1 d . . . . .
N1 N 0.6925(2) 0.72407(14) 0.22299(16) 0.0213(8) Uani 1 1 d . . . . .
N2 N 0.7483(3) 0.59735(15) 0.23000(17) 0.0260(8) Uani 1 1 d . . . . .
N3 N 0.7275(3) 0.50519(17) 0.2497(2) 0.0346(10) Uani 1 1 d D . . . .
H3N H 0.693(3) 0.5301(15) 0.252(3) 0.034(16) Uiso 1 1 d D . . . .
N4 N 0.3045(2) 0.35003(14) 0.27299(16) 0.0221(8) Uani 1 1 d . . . . .
N5 N 0.2503(2) 0.47702(15) 0.26172(17) 0.0253(8) Uani 1 1 d . . . . .
N6 N 0.2701(3) 0.56781(16) 0.23421(19) 0.0301(9) Uani 1 1 d . . . . .
H6N H 0.307(4) 0.545(2) 0.240(3) 0.036(17) Uiso 1 1 d . . . . .
C1 C 0.6277(3) 0.75442(17) 0.2219(2) 0.0238(9) Uani 1 1 d . . . . .
C2 C 0.5442(3) 0.7380(2) 0.2223(2) 0.0309(11) Uani 1 1 d . . . . .
H2 H 0.497908 0.760211 0.220280 0.037 Uiso 1 1 calc R U . . .
C3 C 0.5322(3) 0.68897(19) 0.2256(2) 0.0293(10) Uani 1 1 d . . . . .
H3A H 0.476676 0.676722 0.226211 0.035 Uiso 1 1 calc R U . . .
C4 C 0.6000(3) 0.65664(18) 0.2280(2) 0.0267(10) Uani 1 1 d . . . . .
H4 H 0.591739 0.622494 0.230950 0.032 Uiso 1 1 calc R U . . .
C5 C 0.6790(3) 0.67511(17) 0.22617(19) 0.0224(9) Uani 1 1 d . . . . .
C6 C 0.7556(3) 0.64540(17) 0.22555(19) 0.0224(9) Uani 1 1 d . . . . .
C7 C 0.8315(3) 0.66979(17) 0.2206(2) 0.0243(10) Uani 1 1 d . . . . .
C8 C 0.8994(3) 0.63944(18) 0.2157(2) 0.0294(10) Uani 1 1 d . . . . .
H8 H 0.951587 0.653094 0.210076 0.035 Uiso 1 1 calc R U . . .
C9 C 0.8909(3) 0.5891(2) 0.2191(3) 0.0352(12) Uani 1 1 d . . . . .
H9 H 0.937183 0.568513 0.215581 0.042 Uiso 1 1 calc R U . . .
C10 C 0.8157(3) 0.5690(2) 0.2277(2) 0.0296(10) Uani 1 1 d . . . . .
C11 C 0.8035(3) 0.51677(19) 0.2360(2) 0.0327(11) Uani 1 1 d . . . . .
C12 C 0.8593(4) 0.4796(2) 0.2331(3) 0.0390(12) Uani 1 1 d . . . . .
H12 H 0.912257 0.486074 0.222732 0.047 Uiso 1 1 calc R U . . .
C13 C 0.8375(4) 0.4315(2) 0.2455(3) 0.0456(14) Uani 1 1 d . . . . .
H13 H 0.877062 0.405746 0.244584 0.055 Uiso 1 1 calc R U . . .
C14 C 0.7617(5) 0.4215(2) 0.2587(3) 0.0493(16) Uani 1 1 d . . . . .
H14 H 0.748067 0.388769 0.266277 0.059 Uiso 1 1 calc R U . . .
C15 C 0.7017(4) 0.4594(2) 0.2615(3) 0.0416(13) Uani 1 1 d . . . . .
C16 C 0.6932(3) 0.7308(2) 0.0889(2) 0.0296(10) Uani 1 1 d . . . . .
C17 C 0.6712(4) 0.6813(2) 0.0851(2) 0.0362(12) Uani 1 1 d . . . . .
H17 H 0.714777 0.657093 0.094210 0.043 Uiso 1 1 calc R U . . .
C18 C 0.5845(4) 0.6679(3) 0.0678(2) 0.0447(15) Uani 1 1 d . . . . .
H18 H 0.569502 0.634325 0.064361 0.054 Uiso 1 1 calc R U . . .
C19 C 0.5213(4) 0.7023(3) 0.0558(2) 0.0463(16) Uani 1 1 d . . . . .
H19 H 0.462686 0.692425 0.044148 0.056 Uiso 1 1 calc R U . . .
C20 C 0.5413(4) 0.7512(3) 0.0603(3) 0.0436(15) Uani 1 1 d . . . . .
H20 H 0.496847 0.775062 0.052460 0.052 Uiso 1 1 calc R U . . .
C21 C 0.6279(3) 0.7653(2) 0.0766(2) 0.0365(12) Uani 1 1 d . . . . .
H21 H 0.642166 0.799042 0.079191 0.044 Uiso 1 1 calc R U . . .
C22 C 0.8783(3) 0.71643(18) 0.0939(2) 0.0263(10) Uani 1 1 d . . . . .
C23 C 0.8539(4) 0.6835(2) 0.0481(2) 0.0329(11) Uani 1 1 d . . . . .
H23 H 0.794504 0.678323 0.030975 0.039 Uiso 1 1 calc R U . . .
C24 C 0.9165(4) 0.6584(2) 0.0276(2) 0.0416(13) Uani 1 1 d . . . . .
H24 H 0.899467 0.634923 -0.002331 0.050 Uiso 1 1 calc R U . . .
C25 C 1.0027(4) 0.6671(2) 0.0502(3) 0.0410(13) Uani 1 1 d . . . . .
H25 H 1.044922 0.650288 0.035342 0.049 Uiso 1 1 calc R U . . .
C26 C 1.0278(4) 0.7006(2) 0.0947(2) 0.0378(12) Uani 1 1 d . . . . .
H26 H 1.087270 0.706944 0.110273 0.045 Uiso 1 1 calc R U . . .
C27 C 0.9658(3) 0.7249(2) 0.1166(2) 0.0328(11) Uani 1 1 d . . . . .
H27 H 0.983345 0.747558 0.147393 0.039 Uiso 1 1 calc R U . . .
C28 C 0.8096(3) 0.81154(19) 0.0913(2) 0.0279(10) Uani 1 1 d . . . . .
C29 C 0.8087(3) 0.8148(2) 0.0323(2) 0.0318(11) Uani 1 1 d . . . . .
H29 H 0.804751 0.785940 0.009771 0.038 Uiso 1 1 calc R U . . .
C30 C 0.8136(3) 0.8594(2) 0.0068(2) 0.0339(11) Uani 1 1 d . . . . .
H30 H 0.813683 0.860942 -0.033122 0.041 Uiso 1 1 calc R U . . .
C31 C 0.8184(4) 0.9020(2) 0.0386(2) 0.0379(12) Uani 1 1 d . . . . .
H31 H 0.819841 0.932790 0.020421 0.045 Uiso 1 1 calc R U . . .
C32 C 0.8210(5) 0.8993(2) 0.0973(3) 0.0500(16) Uani 1 1 d . . . . .
H32 H 0.825040 0.928250 0.119759 0.060 Uiso 1 1 calc R U . . .
C33 C 0.8178(4) 0.8538(2) 0.1231(2) 0.0388(12) Uani 1 1 d . . . . .
H33 H 0.821343 0.852107 0.163530 0.047 Uiso 1 1 calc R U . . .
C34 C 0.7934(3) 0.71139(18) 0.35462(19) 0.0252(9) Uani 1 1 d . . . . .
C35 C 0.8053(3) 0.66146(19) 0.3651(2) 0.0290(10) Uani 1 1 d . . . . .
H35 H 0.856821 0.646128 0.360712 0.035 Uiso 1 1 calc R U . . .
C36 C 0.7424(4) 0.6343(2) 0.3820(2) 0.0340(11) Uani 1 1 d . . . . .
H36 H 0.751701 0.600556 0.390282 0.041 Uiso 1 1 calc R U . . .
C37 C 0.6662(3) 0.6557(2) 0.3869(2) 0.0339(11) Uani 1 1 d . . . . .
H37 H 0.623026 0.636634 0.397975 0.041 Uiso 1 1 calc R U . . .
C38 C 0.6524(3) 0.7056(2) 0.3755(2) 0.0326(11) Uani 1 1 d . . . . .
H38 H 0.600087 0.720589 0.378855 0.039 Uiso 1 1 calc R U . . .
C39 C 0.7156(3) 0.73253(19) 0.35956(19) 0.0275(10) Uani 1 1 d . . . . .
H39 H 0.706315 0.766333 0.351667 0.033 Uiso 1 1 calc R U . . .
C40 C 0.8767(3) 0.80610(18) 0.3581(2) 0.0263(10) Uani 1 1 d . . . . .
C41 C 0.9034(3) 0.84588(19) 0.3301(2) 0.0321(11) Uani 1 1 d . . . . .
H41 H 0.912659 0.841922 0.292269 0.039 Uiso 1 1 calc R U . . .
C42 C 0.9167(4) 0.8915(2) 0.3570(2) 0.0356(12) Uani 1 1 d . . . . .
H42 H 0.935199 0.918235 0.337516 0.043 Uiso 1 1 calc R U . . .
C43 C 0.9031(3) 0.89762(19) 0.4117(2) 0.0333(11) Uani 1 1 d . . . . .
H43 H 0.912498 0.928515 0.430235 0.040 Uiso 1 1 calc R U . . .
C44 C 0.8755(4) 0.8584(2) 0.4396(2) 0.0341(11) Uani 1 1 d . . . . .
H44 H 0.865110 0.862824 0.477012 0.041 Uiso 1 1 calc R U . . .
C45 C 0.8627(3) 0.8127(2) 0.4135(2) 0.0305(10) Uani 1 1 d . . . . .
H45 H 0.844564 0.786076 0.433262 0.037 Uiso 1 1 calc R U . . .
C46 C 0.9733(3) 0.72060(18) 0.3515(2) 0.0289(10) Uani 1 1 d . . . . .
C47 C 1.0340(3) 0.7181(2) 0.3182(2) 0.0307(10) Uani 1 1 d . . . . .
H47 H 1.018338 0.727638 0.278662 0.037 Uiso 1 1 calc R U . . .
C48 C 1.1165(4) 0.7021(2) 0.3415(2) 0.0404(13) Uani 1 1 d . . . . .
H48 H 1.158036 0.702120 0.318673 0.048 Uiso 1 1 calc R U . . .
C49 C 1.1391(4) 0.6860(3) 0.3979(3) 0.0477(15) Uani 1 1 d . . . . .
H49 H 1.194978 0.672981 0.413233 0.057 Uiso 1 1 calc R U . . .
C50 C 1.0802(4) 0.6888(3) 0.4324(2) 0.0467(15) Uani 1 1 d . . . . .
H50 H 1.096402 0.678738 0.471657 0.056 Uiso 1 1 calc R U . . .
C51 C 0.9975(3) 0.7064(2) 0.4095(2) 0.0352(12) Uani 1 1 d . . . . .
H51 H 0.957413 0.708805 0.433372 0.042 Uiso 1 1 calc R U . . .
C52 C 0.3695(3) 0.31924(18) 0.2748(2) 0.0274(10) Uani 1 1 d . . . . .
C53 C 0.4523(4) 0.3353(2) 0.2737(2) 0.0339(11) Uani 1 1 d . . . . .
H53 H 0.497982 0.312764 0.274854 0.041 Uiso 1 1 calc R U . . .
C54 C 0.4653(3) 0.3842(2) 0.2710(2) 0.0328(11) Uani 1 1 d . . . . .
H54 H 0.520931 0.395988 0.270186 0.039 Uiso 1 1 calc R U . . .
C55 C 0.3989(3) 0.41703(19) 0.2695(2) 0.0273(10) Uani 1 1 d . . . . .
H55 H 0.408383 0.451144 0.267675 0.033 Uiso 1 1 calc R U . . .
C56 C 0.3183(3) 0.39889(17) 0.27067(19) 0.0235(9) Uani 1 1 d . . . . .
C57 C 0.2415(3) 0.42879(17) 0.26821(19) 0.0231(9) Uani 1 1 d . . . . .
C58 C 0.1641(3) 0.40438(18) 0.2696(2) 0.0257(10) Uani 1 1 d . . . . .
C59 C 0.0942(3) 0.43541(19) 0.2678(2) 0.0319(11) Uani 1 1 d . . . . .
H59 H 0.040285 0.421969 0.270407 0.038 Uiso 1 1 calc R U . . .
C60 C 0.1017(3) 0.4853(2) 0.2623(3) 0.0364(12) Uani 1 1 d . . . . .
H60 H 0.053465 0.505940 0.261179 0.044 Uiso 1 1 calc R U . . .
C61 C 0.1808(3) 0.50533(19) 0.2585(2) 0.0287(10) Uani 1 1 d . . . . .
C62 C 0.1929(3) 0.55713(19) 0.2461(2) 0.0314(11) Uani 1 1 d . . . . .
C63 C 0.1336(4) 0.5935(2) 0.2429(3) 0.0362(12) Uani 1 1 d . . . . .
H63 H 0.079754 0.587428 0.252166 0.043 Uiso 1 1 calc R U . . .
C64 C 0.1539(4) 0.6406(2) 0.2254(2) 0.0356(12) Uani 1 1 d . . . . .
H64 H 0.112436 0.666007 0.221977 0.043 Uiso 1 1 calc R U . . .
C65 C 0.2311(4) 0.6501(2) 0.2134(2) 0.0372(12) Uani 1 1 d . . . . .
H65 H 0.242795 0.682021 0.201586 0.045 Uiso 1 1 calc R U . . .
C66 C 0.2950(4) 0.6134(2) 0.2181(2) 0.0344(11) Uani 1 1 d . . . . .
C67 C 0.0961(3) 0.26170(19) 0.1423(2) 0.0279(10) Uani 1 1 d . . . . .
C68 C 0.1097(4) 0.2185(2) 0.1740(2) 0.0326(11) Uani 1 1 d . . . . .
H68 H 0.135958 0.219383 0.214245 0.039 Uiso 1 1 calc R U . . .
C69 C 0.0850(4) 0.1739(2) 0.1467(3) 0.0386(12) Uani 1 1 d . . . . .
H69 H 0.093562 0.144627 0.168740 0.046 Uiso 1 1 calc R U . . .
C70 C 0.0480(4) 0.1719(2) 0.0879(2) 0.0369(12) Uani 1 1 d . . . . .
H70 H 0.032692 0.141394 0.069396 0.044 Uiso 1 1 calc R U . . .
C71 C 0.0333(3) 0.2150(2) 0.0562(2) 0.0336(11) Uani 1 1 d . . . . .
H71 H 0.007326 0.214106 0.015891 0.040 Uiso 1 1 calc R U . . .
C72 C 0.0569(3) 0.2595(2) 0.0836(2) 0.0324(11) Uani 1 1 d . . . . .
H72 H 0.046046 0.288818 0.061836 0.039 Uiso 1 1 calc R U . . .
C73 C 0.2100(4) 0.3401(2) 0.1356(2) 0.0379(13) Uani 1 1 d . . . . .
C74 C 0.2548(3) 0.3056(3) 0.1115(2) 0.0421(14) Uani 1 1 d . . . . .
H74 H 0.238453 0.272273 0.111161 0.050 Uiso 1 1 calc R U . . .
C75 C 0.3240(4) 0.3192(3) 0.0875(3) 0.0574(19) Uani 1 1 d . . . . .
H75 H 0.354200 0.295183 0.071212 0.069 Uiso 1 1 calc R U . . .
C76 C 0.3476(4) 0.3673(3) 0.0878(3) 0.060(2) Uani 1 1 d . . . . .
H76 H 0.393595 0.376688 0.070981 0.072 Uiso 1 1 calc R U . . .
C77 C 0.3058(5) 0.4016(3) 0.1119(3) 0.065(2) Uani 1 1 d . . . . .
H77 H 0.323479 0.434700 0.112305 0.078 Uiso 1 1 calc R U . . .
C78 C 0.2359(5) 0.3887(3) 0.1367(2) 0.0503(17) Uani 1 1 d . . . . .
H78 H 0.207140 0.412947 0.153740 0.060 Uiso 1 1 calc R U . . .
C79 C 0.0304(3) 0.35627(19) 0.1430(2) 0.0304(11) Uani 1 1 d . . . . .
C80 C -0.0452(4) 0.3423(2) 0.1592(3) 0.0386(12) Uani 1 1 d . . . . .
H80 H -0.042899 0.316805 0.186589 0.046 Uiso 1 1 calc R U . . .
C81 C -0.1223(4) 0.3648(2) 0.1360(3) 0.0428(14) Uani 1 1 d . . . . .
H81 H -0.172839 0.354838 0.147536 0.051 Uiso 1 1 calc R U . . .
C82 C -0.1269(4) 0.4017(2) 0.0963(3) 0.0483(15) Uani 1 1 d . . . . .
H82 H -0.180574 0.417016 0.080258 0.058 Uiso 1 1 calc R U . . .
C83 C -0.0533(5) 0.4165(2) 0.0795(3) 0.0512(16) Uani 1 1 d . . . . .
H83 H -0.056220 0.442267 0.052412 0.061 Uiso 1 1 calc R U . . .
C84 C 0.0249(4) 0.3933(2) 0.1027(2) 0.0409(13) Uani 1 1 d . . . . .
H84 H 0.075129 0.402994 0.090584 0.049 Uiso 1 1 calc R U . . .
C85 C 0.2239(3) 0.27023(19) 0.4111(2) 0.0282(10) Uani 1 1 d . . . . .
C86 C 0.1846(3) 0.2278(2) 0.3846(2) 0.0302(10) Uani 1 1 d . . . . .
H86 H 0.146263 0.229835 0.347499 0.036 Uiso 1 1 calc R U . . .
C87 C 0.2009(4) 0.1825(2) 0.4120(2) 0.0350(11) Uani 1 1 d . . . . .
H87 H 0.173006 0.153998 0.394027 0.042 Uiso 1 1 calc R U . . .
C88 C 0.2585(4) 0.1795(2) 0.4659(2) 0.0351(12) Uani 1 1 d . . . . .
H88 H 0.271732 0.148679 0.484092 0.042 Uiso 1 1 calc R U . . .
C89 C 0.2966(4) 0.2214(2) 0.4931(2) 0.0344(11) Uani 1 1 d . . . . .
H89 H 0.334593 0.219218 0.530320 0.041 Uiso 1 1 calc R U . . .
C90 C 0.2793(3) 0.2666(2) 0.4662(2) 0.0306(10) Uani 1 1 d . . . . .
H90 H 0.305329 0.295148 0.485242 0.037 Uiso 1 1 calc R U . . .
C91 C 0.2947(3) 0.36564(19) 0.4050(2) 0.0285(10) Uani 1 1 d . . . . .
C92 C 0.3768(3) 0.3457(2) 0.4093(2) 0.0319(11) Uani 1 1 d . . . . .
H92 H 0.382398 0.312525 0.399240 0.038 Uiso 1 1 calc R U . . .
C93 C 0.4502(4) 0.3743(2) 0.4283(2) 0.0429(14) Uani 1 1 d . . . . .
H93 H 0.505769 0.360424 0.431572 0.051 Uiso 1 1 calc R U . . .
C94 C 0.4424(4) 0.4232(3) 0.4426(3) 0.0491(16) Uani 1 1 d . . . . .
H94 H 0.492477 0.442640 0.455925 0.059 Uiso 1 1 calc R U . . .
C95 C 0.3606(4) 0.4435(3) 0.4371(3) 0.0497(15) Uani 1 1 d . . . . .
H95 H 0.354853 0.476809 0.446428 0.060 Uiso 1 1 calc R U . . .
C96 C 0.2878(4) 0.4149(2) 0.4179(2) 0.0402(13) Uani 1 1 d . . . . .
H96 H 0.232268 0.429105 0.413602 0.048 Uiso 1 1 calc R U . . .
C97 C 0.1149(3) 0.35362(18) 0.4042(2) 0.0281(10) Uani 1 1 d . . . . .
C98 C 0.0322(3) 0.36143(19) 0.3700(2) 0.0290(10) Uani 1 1 d . . . . .
H98 H 0.020261 0.354286 0.329788 0.035 Uiso 1 1 calc R U . . .
C99 C -0.0328(4) 0.3795(2) 0.3940(2) 0.0358(12) Uani 1 1 d . . . . .
H99 H -0.088665 0.385185 0.370184 0.043 Uiso 1 1 calc R U . . .
C100 C -0.0162(4) 0.3893(2) 0.4527(3) 0.0398(13) Uani 1 1 d . . . . .
H100 H -0.060537 0.401733 0.469304 0.048 Uiso 1 1 calc R U . . .
C101 C 0.0656(4) 0.3809(2) 0.4873(2) 0.0399(13) Uani 1 1 d . . . . .
H101 H 0.076925 0.387615 0.527580 0.048 Uiso 1 1 calc R U . . .
C102 C 0.1311(4) 0.3628(2) 0.4635(2) 0.0343(11) Uani 1 1 d . . . . .
H102 H 0.186645 0.356709 0.487552 0.041 Uiso 1 1 calc R U . . .
C105 C 0.7860(9) 0.5353(5) 0.0294(5) 0.136(6) Uani 1 1 d D . . . .
H10A H 0.781433 0.561895 0.001284 0.204 Uiso 1 1 calc R U . . .
H10B H 0.733676 0.534323 0.044295 0.204 Uiso 1 1 calc R U . . .
H10C H 0.792451 0.504204 0.010444 0.204 Uiso 1 1 calc R U . . .
C106 C 0.8631(6) 0.5436(4) 0.0786(4) 0.101(3) Uani 1 1 d D . . . .
H10D H 0.860380 0.576833 0.094319 0.121 Uiso 1 1 calc R U . . .
H10E H 0.862254 0.519913 0.109912 0.121 Uiso 1 1 calc R U . . .
O5 O 0.9441(5) 0.5379(2) 0.0592(3) 0.094(2) Uani 1 1 d D . . . .
C107 C 1.0212(6) 0.5416(4) 0.1061(4) 0.097(4) Uani 1 1 d D . . . .
H10F H 1.018505 0.516909 0.136022 0.116 Uiso 1 1 calc R U . . .
H10G H 1.023518 0.574238 0.124116 0.116 Uiso 1 1 calc R U . . .
C108 C 1.1028(8) 0.5335(5) 0.0839(4) 0.117(5) Uani 1 1 d D . . . .
H10H H 1.105537 0.499308 0.072337 0.175 Uiso 1 1 calc R U . . .
H10I H 1.153610 0.541218 0.114742 0.175 Uiso 1 1 calc R U . . .
H10J H 1.101440 0.554689 0.050548 0.175 Uiso 1 1 calc R U . . .
Cl1 Cl 0.48566(13) 0.55338(7) 0.30021(8) 0.0636(4) Uani 1 1 d D U . . .
Cl2 Cl 0.5797(2) 0.53230(7) 0.41779(9) 0.0921(8) Uani 1 1 d D U . . .
C120 C 0.5284(6) 0.5074(3) 0.3511(3) 0.067(2) Uani 1 1 d D U . . .
H12A H 0.481250 0.485648 0.356350 0.081 Uiso 1 1 calc R U . . .
H12B H 0.570206 0.487441 0.336156 0.081 Uiso 1 1 calc R U . . .
Cl3 Cl 0.5587(3) 0.53360(12) 0.1284(2) 0.0706(11) Uani 0.5 1 d D U P A 1
Cl4 Cl 0.3780(2) 0.54676(13) 0.07449(16) 0.0645(10) Uani 0.5 1 d D U P A 1
C121 C 0.4631(6) 0.5621(6) 0.1318(6) 0.062(4) Uani 0.5 1 d D U P A 1
H12C H 0.471661 0.597870 0.131991 0.074 Uiso 0.5 1 calc R U P A 1
H12D H 0.448096 0.553042 0.168545 0.074 Uiso 0.5 1 calc R U P A 1

loop_
_atom_site_aniso_label
_atom_site_aniso_U_11
_atom_site_aniso_U_22
_atom_site_aniso_U_33
_atom_site_aniso_U_23
_atom_site_aniso_U_13
_atom_site_aniso_U_12
Ir1 0.02286(11) 0.02024(11) 0.01905(11) -0.00011(6) 0.00360(8) -0.00223(7)
Ir2 0.02581(11) 0.02186(12) 0.01936(11) 0.00073(7) 0.00198(8) -0.00235(7)
P1 0.0247(6) 0.0257(6) 0.0171(5) 0.0007(4) 0.0034(4) -0.0007(4)
P2 0.0254(6) 0.0233(6) 0.0170(5) -0.0007(4) 0.0039(4) -0.0008(4)
P3 0.0301(6) 0.0277(6) 0.0166(5) 0.0012(4) 0.0004(4) -0.0028(5)
P4 0.0266(6) 0.0255(6) 0.0175(5) 0.0004(4) 0.0028(4) -0.0008(4)
O1 0.0324(19) 0.0229(18) 0.039(2) 0.0004(14) 0.0096(15) 0.0025(15)
O2 0.075(3) 0.038(2) 0.067(3) -0.015(2) 0.040(3) -0.026(2)
O3 0.040(2) 0.0251(19) 0.038(2) 0.0031(15) 0.0080(16) 0.0081(16)
O4 0.038(2) 0.037(2) 0.051(2) 0.0077(18) 0.0107(18) -0.0112(17)
N1 0.0180(17) 0.023(2) 0.0218(18) -0.0025(15) 0.0033(14) -0.0066(15)
N2 0.029(2) 0.022(2) 0.0251(19) -0.0016(15) 0.0034(16) -0.0025(16)
N3 0.042(2) 0.024(2) 0.041(2) -0.0017(19) 0.017(2) -0.0050(19)
N4 0.0186(17) 0.026(2) 0.0206(18) -0.0002(15) 0.0023(14) -0.0047(15)
N5 0.0233(19) 0.028(2) 0.0249(19) -0.0001(16) 0.0056(15) -0.0011(16)
N6 0.030(2) 0.025(2) 0.035(2) 0.0070(17) 0.0058(18) -0.0022(18)
C1 0.023(2) 0.025(2) 0.022(2) -0.0013(17) 0.0023(18) 0.0011(18)
C2 0.032(3) 0.030(3) 0.029(2) -0.002(2) 0.003(2) 0.003(2)
C3 0.025(2) 0.033(3) 0.030(2) -0.003(2) 0.0065(19) -0.001(2)
C4 0.026(2) 0.025(2) 0.029(2) -0.0025(19) 0.0062(19) -0.0047(19)
C5 0.027(2) 0.020(2) 0.018(2) -0.0012(16) 0.0021(17) -0.0060(18)
C6 0.024(2) 0.021(2) 0.022(2) -0.0003(17) 0.0052(17) -0.0015(18)
C7 0.030(2) 0.016(2) 0.025(2) 0.0017(16) 0.0040(19) 0.0006(17)
C8 0.025(2) 0.024(2) 0.041(3) -0.002(2) 0.010(2) -0.0011(19)
C9 0.029(3) 0.028(3) 0.050(3) 0.002(2) 0.012(2) 0.004(2)
C10 0.028(2) 0.026(3) 0.034(3) 0.0012(19) 0.005(2) 0.0013(19)
C11 0.037(3) 0.026(3) 0.034(3) -0.003(2) 0.006(2) -0.002(2)
C12 0.037(3) 0.022(3) 0.056(3) -0.001(2) 0.006(3) 0.001(2)
C13 0.051(4) 0.026(3) 0.055(4) 0.000(3) 0.005(3) -0.001(3)
C14 0.077(5) 0.022(3) 0.047(3) -0.003(2) 0.011(3) -0.004(3)
C15 0.055(4) 0.033(3) 0.041(3) -0.006(2) 0.019(3) -0.011(3)
C16 0.027(2) 0.041(3) 0.020(2) -0.002(2) 0.0045(18) -0.003(2)
C17 0.041(3) 0.038(3) 0.026(2) 0.001(2) -0.001(2) -0.011(2)
C18 0.048(3) 0.056(4) 0.029(3) 0.002(3) 0.006(2) -0.021(3)
C19 0.031(3) 0.078(5) 0.027(3) -0.003(3) 0.001(2) -0.021(3)
C20 0.030(3) 0.068(4) 0.032(3) -0.003(3) 0.005(2) -0.002(3)
C21 0.031(3) 0.046(3) 0.030(3) -0.001(2) 0.002(2) -0.003(2)
C22 0.033(2) 0.025(2) 0.021(2) 0.0016(18) 0.0060(18) -0.0011(19)
C23 0.042(3) 0.032(3) 0.025(2) -0.001(2) 0.011(2) -0.002(2)
C24 0.062(4) 0.036(3) 0.030(3) -0.007(2) 0.017(3) -0.002(3)
C25 0.054(4) 0.037(3) 0.039(3) 0.006(2) 0.025(3) 0.011(3)
C26 0.038(3) 0.042(3) 0.034(3) 0.007(2) 0.011(2) 0.010(2)
C27 0.031(3) 0.040(3) 0.029(2) -0.001(2) 0.010(2) 0.000(2)
C28 0.027(2) 0.027(3) 0.027(2) 0.0021(19) 0.0013(18) -0.0008(19)
C29 0.036(3) 0.030(3) 0.027(2) 0.003(2) 0.002(2) -0.006(2)
C30 0.032(3) 0.037(3) 0.030(3) 0.009(2) 0.002(2) 0.000(2)
C31 0.040(3) 0.033(3) 0.039(3) 0.011(2) 0.007(2) 0.003(2)
C32 0.076(5) 0.030(3) 0.048(3) -0.004(3) 0.022(3) -0.001(3)
C33 0.058(4) 0.031(3) 0.029(3) 0.003(2) 0.013(2) 0.004(3)
C34 0.027(2) 0.028(3) 0.019(2) 0.0000(18) 0.0017(17) -0.0012(19)
C35 0.033(3) 0.029(3) 0.024(2) 0.0020(19) 0.0046(19) -0.003(2)
C36 0.041(3) 0.029(3) 0.032(3) 0.002(2) 0.007(2) -0.004(2)
C37 0.035(3) 0.037(3) 0.030(3) 0.002(2) 0.008(2) -0.007(2)
C38 0.035(3) 0.036(3) 0.028(2) -0.003(2) 0.010(2) -0.004(2)
C39 0.033(2) 0.030(3) 0.020(2) 0.0008(18) 0.0081(19) -0.003(2)
C40 0.023(2) 0.029(3) 0.026(2) -0.0008(19) 0.0040(18) -0.0032(19)
C41 0.040(3) 0.029(3) 0.028(2) -0.005(2) 0.009(2) -0.006(2)
C42 0.043(3) 0.027(3) 0.037(3) -0.003(2) 0.010(2) -0.008(2)
C43 0.040(3) 0.024(3) 0.035(3) -0.007(2) 0.006(2) -0.004(2)
C44 0.042(3) 0.036(3) 0.025(2) -0.008(2) 0.009(2) -0.001(2)
C45 0.036(3) 0.032(3) 0.024(2) -0.002(2) 0.008(2) -0.001(2)
C46 0.033(2) 0.025(3) 0.026(2) -0.0029(19) 0.0017(19) -0.002(2)
C47 0.030(2) 0.037(3) 0.024(2) 0.000(2) 0.0044(19) 0.003(2)
C48 0.032(3) 0.052(4) 0.036(3) -0.007(3) 0.005(2) 0.006(2)
C49 0.035(3) 0.070(4) 0.035(3) -0.003(3) 0.001(2) 0.018(3)
C50 0.048(3) 0.062(4) 0.027(3) 0.003(3) 0.003(2) 0.008(3)
C51 0.033(3) 0.049(3) 0.021(2) 0.001(2) 0.001(2) 0.004(2)
C52 0.027(2) 0.027(3) 0.028(2) -0.0010(19) 0.0060(19) 0.0047(19)
C53 0.036(3) 0.029(3) 0.038(3) 0.001(2) 0.011(2) 0.006(2)
C54 0.025(2) 0.043(3) 0.031(3) -0.002(2) 0.009(2) 0.002(2)
C55 0.028(2) 0.027(3) 0.027(2) -0.0022(19) 0.0053(18) -0.0012(19)
C56 0.025(2) 0.024(2) 0.021(2) -0.0009(17) 0.0045(17) -0.0037(18)
C57 0.024(2) 0.021(2) 0.023(2) -0.0019(17) 0.0025(17) -0.0031(18)
C58 0.030(2) 0.020(2) 0.027(2) 0.0014(18) 0.0075(19) -0.0005(18)
C59 0.025(2) 0.030(3) 0.041(3) 0.008(2) 0.007(2) 0.002(2)
C60 0.028(2) 0.029(3) 0.053(3) 0.005(2) 0.011(2) 0.001(2)
C61 0.027(2) 0.025(3) 0.036(3) 0.006(2) 0.011(2) 0.0006(19)
C62 0.031(2) 0.026(3) 0.037(3) 0.004(2) 0.006(2) -0.001(2)
C63 0.038(3) 0.026(3) 0.046(3) 0.003(2) 0.011(2) 0.005(2)
C64 0.041(3) 0.027(3) 0.039(3) 0.001(2) 0.009(2) 0.002(2)
C65 0.051(3) 0.023(3) 0.034(3) 0.001(2) 0.005(2) -0.005(2)
C66 0.035(3) 0.034(3) 0.032(3) 0.001(2) 0.002(2) -0.007(2)
C67 0.030(2) 0.031(3) 0.022(2) -0.0022(19) 0.0066(19) 0.000(2)
C68 0.041(3) 0.032(3) 0.024(2) 0.000(2) 0.005(2) 0.001(2)
C69 0.049(3) 0.031(3) 0.039(3) -0.001(2) 0.016(3) 0.002(2)
C70 0.041(3) 0.035(3) 0.034(3) -0.008(2) 0.007(2) -0.001(2)
C71 0.033(3) 0.044(3) 0.025(2) -0.008(2) 0.009(2) -0.002(2)
C72 0.033(3) 0.039(3) 0.024(2) -0.003(2) 0.005(2) -0.003(2)
C73 0.036(3) 0.053(4) 0.020(2) 0.006(2) -0.002(2) -0.010(3)
C74 0.028(3) 0.063(4) 0.034(3) 0.013(3) 0.002(2) -0.004(3)
C75 0.035(3) 0.096(6) 0.040(3) 0.019(3) 0.006(3) -0.002(3)
C76 0.043(4) 0.099(6) 0.036(3) 0.016(4) 0.001(3) -0.021(4)
C77 0.072(5) 0.084(6) 0.032(3) 0.010(3) -0.003(3) -0.046(4)
C78 0.069(4) 0.059(4) 0.021(2) 0.006(2) 0.008(3) -0.029(3)
C79 0.038(3) 0.026(3) 0.023(2) -0.0037(19) -0.002(2) -0.002(2)
C80 0.037(3) 0.029(3) 0.042(3) 0.005(2) -0.006(2) -0.003(2)
C81 0.034(3) 0.029(3) 0.058(4) -0.006(3) -0.004(3) -0.001(2)
C82 0.049(3) 0.040(3) 0.045(3) -0.006(3) -0.009(3) 0.012(3)
C83 0.074(5) 0.044(4) 0.031(3) 0.004(3) 0.002(3) 0.018(3)
C84 0.058(4) 0.034(3) 0.030(3) 0.004(2) 0.009(2) 0.008(3)
C85 0.033(2) 0.027(3) 0.025(2) 0.0008(19) 0.0085(19) 0.004(2)
C86 0.030(2) 0.035(3) 0.027(2) 0.003(2) 0.0077(19) -0.002(2)
C87 0.041(3) 0.029(3) 0.038(3) 0.002(2) 0.015(2) -0.001(2)
C88 0.047(3) 0.031(3) 0.031(3) 0.008(2) 0.017(2) 0.009(2)
C89 0.042(3) 0.041(3) 0.021(2) 0.002(2) 0.009(2) 0.007(2)
C90 0.036(3) 0.032(3) 0.024(2) 0.002(2) 0.008(2) 0.000(2)
C91 0.032(2) 0.032(3) 0.021(2) 0.0003(19) 0.0035(18) -0.002(2)
C92 0.032(3) 0.040(3) 0.022(2) 0.003(2) 0.0019(19) -0.003(2)
C93 0.036(3) 0.059(4) 0.029(3) 0.006(3) -0.002(2) -0.008(3)
C94 0.045(3) 0.061(4) 0.037(3) -0.008(3) 0.002(3) -0.021(3)
C95 0.052(4) 0.047(4) 0.047(3) -0.017(3) 0.005(3) -0.012(3)
C96 0.042(3) 0.038(3) 0.039(3) -0.008(2) 0.006(2) -0.005(2)
C97 0.032(2) 0.023(2) 0.028(2) 0.0025(19) 0.0050(19) 0.0000(19)
C98 0.031(2) 0.029(3) 0.027(2) -0.0007(19) 0.0065(19) 0.001(2)
C99 0.037(3) 0.032(3) 0.040(3) 0.006(2) 0.011(2) 0.009(2)
C100 0.043(3) 0.037(3) 0.043(3) 0.003(2) 0.017(2) 0.011(2)
C101 0.050(3) 0.038(3) 0.035(3) 0.000(2) 0.015(2) 0.007(3)
C102 0.038(3) 0.035(3) 0.029(3) 0.000(2) 0.007(2) 0.004(2)
C105 0.161(12) 0.097(9) 0.102(9) 0.021(7) -0.065(8) -0.009(8)
C106 0.142(10) 0.087(8) 0.079(7) 0.011(6) 0.035(7) 0.016(7)
O5 0.131(6) 0.076(4) 0.070(4) 0.002(3) 0.016(4) 0.003(4)
C107 0.171(12) 0.061(6) 0.054(5) -0.003(4) 0.020(6) -0.007(6)
C108 0.181(13) 0.113(9) 0.047(5) 0.014(5) 0.008(6) 0.048(9)
Cl1 0.0677(11) 0.0566(10) 0.0643(10) 0.0057(8) 0.0107(8) 0.0002(8)
Cl2 0.176(3) 0.0439(10) 0.0498(10) 0.0007(8) 0.0139(13) -0.0231(13)
C120 0.092(6) 0.055(5) 0.049(4) 0.001(3) 0.006(4) 0.002(4)
Cl3 0.063(2) 0.0336(17) 0.104(3) -0.0060(18) -0.002(2) 0.0102(15)
Cl4 0.070(2) 0.0510(19) 0.0567(19) -0.0175(15) -0.0173(16) 0.0038(16)
C121 0.053(7) 0.084(11) 0.049(7) -0.012(7) 0.013(5) 0.000(7)

loop_
_atom_type_symbol
_atom_type_description
_atom_type_scat_dispersion_real
_atom_type_scat_dispersion_imag
_atom_type_scat_source
C C 0.0181 0.0091 'International Tables Vol C Tables 4.2.6.8 and 6.1.1.4'
H H 0.0000 0.0000 'International Tables Vol C Tables 4.2.6.8 and 6.1.1.4'
N N 0.0311 0.0180 'International Tables Vol C Tables 4.2.6.8 and 6.1.1.4'
O O 0.0492 0.0322 'International Tables Vol C Tables 4.2.6.8 and 6.1.1.4'
P P 0.2955 0.4335 'International Tables Vol C Tables 4.2.6.8 and 6.1.1.4'
Cl Cl 0.3639 0.7018 'International Tables Vol C Tables 4.2.6.8 and 6.1.1.4'
Ir Ir -4.7710 6.5667 'International Tables Vol C Tables 4.2.6.8 and 6.1.1.4'

loop_
_geom_angle_atom_site_label_1
_geom_angle_atom_site_label_2
_geom_angle_atom_site_label_3
_geom_angle
_geom_angle_site_symmetry_1
_geom_angle_site_symmetry_3
_geom_angle_publ_flag
C7 Ir1 N1 77.98(17) . . ?
C7 Ir1 P1 91.77(13) . . ?
N1 Ir1 P1 96.59(10) . . ?
C7 Ir1 P2 90.89(13) . . ?
N1 Ir1 P2 93.40(10) . . ?
P1 Ir1 P2 169.99(4) . . ?
C7 Ir1 H1B 100(2) . . ?
N1 Ir1 H1B 175(2) . . ?
P1 Ir1 H1B 88(2) . . ?
P2 Ir1 H1B 82(2) . . ?
C7 Ir1 H1A 169(2) . . ?
N1 Ir1 H1A 93(2) . . ?
P1 Ir1 H1A 96(2) . . ?
P2 Ir1 H1A 83(2) . . ?
H1B Ir1 H1A 88(3) . . ?
C58 Ir2 N4 78.10(17) . . ?
C58 Ir2 P3 91.76(13) . . ?
N4 Ir2 P3 95.45(10) . . ?
C58 Ir2 P4 91.69(13) . . ?
N4 Ir2 P4 93.65(10) . . ?
P3 Ir2 P4 170.75(4) . . ?
C58 Ir2 H2A 175(2) . . ?
N4 Ir2 H2A 98(2) . . ?
P3 Ir2 H2A 87(2) . . ?
P4 Ir2 H2A 90(2) . . ?
C58 Ir2 H2B 97(2) . . ?
N4 Ir2 H2B 172(3) . . ?
P3 Ir2 H2B 79(2) . . ?
P4 Ir2 H2B 92(2) . . ?
H2A Ir2 H2B 87(3) . . ?
C16 P1 C22 108.0(2) . . ?
C16 P1 C28 103.6(2) . . ?
C22 P1 C28 100.2(2) . . ?
C16 P1 Ir1 110.41(16) . . ?
C22 P1 Ir1 115.00(16) . . ?
C28 P1 Ir1 118.50(16) . . ?
C34 P2 C46 104.9(2) . . ?
C34 P2 C40 105.2(2) . . ?
C46 P2 C40 100.9(2) . . ?
C34 P2 Ir1 111.42(15) . . ?
C46 P2 Ir1 115.72(16) . . ?
C40 P2 Ir1 117.25(16) . . ?
C73 P3 C67 101.7(3) . . ?
C73 P3 C79 106.7(3) . . ?
C67 P3 C79 98.9(2) . . ?
C73 P3 Ir2 113.76(17) . . ?
C67 P3 Ir2 119.27(16) . . ?
C79 P3 Ir2 114.53(16) . . ?
C91 P4 C97 103.8(2) . . ?
C91 P4 C85 102.9(2) . . ?
C97 P4 C85 101.8(2) . . ?
C91 P4 Ir2 111.47(16) . . ?
C97 P4 Ir2 116.87(16) . . ?
C85 P4 Ir2 118.13(16) . . ?
C1 O1 H1 108(4) . . ?
C52 O3 H3 103(6) . . ?
C1 N1 C5 119.2(4) . . ?
C1 N1 Ir1 124.4(3) . . ?
C5 N1 Ir1 116.3(3) . . ?
C6 N2 C10 119.1(4) . . ?
C11 N3 C15 126.1(5) . . ?
C11 N3 H3N 116(4) . . ?
C15 N3 H3N 118(4) . . ?
C52 N4 C56 119.6(4) . . ?
C52 N4 Ir2 124.3(3) . . ?
C56 N4 Ir2 116.1(3) . . ?
C61 N5 C57 117.9(4) . . ?
C62 N6 C66 125.6(5) . . ?
C62 N6 H6N 116(4) . . ?
C66 N6 H6N 118(4) . . ?
N1 C1 O1 117.8(4) . . ?
N1 C1 C2 122.3(4) . . ?
O1 C1 C2 119.9(4) . . ?
C3 C2 C1 117.5(5) . . ?
C3 C2 H2 121.2 . . ?
C1 C2 H2 121.2 . . ?
C2 C3 C4 120.9(5) . . ?
C2 C3 H3A 119.6 . . ?
C4 C3 H3A 119.6 . . ?
C5 C4 C3 118.5(5) . . ?
C5 C4 H4 120.8 . . ?
C3 C4 H4 120.8 . . ?
N1 C5 C4 121.6(4) . . ?
N1 C5 C6 113.7(4) . . ?
C4 C5 C6 124.6(4) . . ?
N2 C6 C7 124.7(4) . . ?
N2 C6 C5 117.4(4) . . ?
C7 C6 C5 118.0(4) . . ?
C8 C7 C6 115.0(4) . . ?
C8 C7 Ir1 131.3(4) . . ?
C6 C7 Ir1 113.7(3) . . ?
C9 C8 C7 119.9(5) . . ?
C9 C8 H8 120.0 . . ?
C7 C8 H8 120.0 . . ?
C10 C9 C8 120.5(5) . . ?
C10 C9 H9 119.7 . . ?
C8 C9 H9 119.7 . . ?
N2 C10 C9 120.5(5) . . ?
N2 C10 C11 115.5(4) . . ?
C9 C10 C11 124.0(5) . . ?
C12 C11 N3 117.7(5) . . ?
C12 C11 C10 127.9(5) . . ?
N3 C11 C10 114.4(5) . . ?
C11 C12 C13 119.4(6) . . ?
C11 C12 H12 120.3 . . ?
C13 C12 H12 120.3 . . ?
C14 C13 C12 121.1(6) . . ?
C14 C13 H13 119.5 . . ?
C12 C13 H13 119.5 . . ?
C13 C14 C15 120.9(6) . . ?
C13 C14 H14 119.6 . . ?
C15 C14 H14 119.6 . . ?
O2 C15 N3 120.1(6) . . ?
O2 C15 C14 125.0(6) . . ?
N3 C15 C14 114.9(5) . . ?
C21 C16 C17 118.8(5) . . ?
C21 C16 P1 118.1(4) . . ?
C17 C16 P1 121.7(4) . . ?
C18 C17 C16 119.4(6) . . ?
C18 C17 H17 120.3 . . ?
C16 C17 H17 120.3 . . ?
C19 C18 C17 120.9(6) . . ?
C19 C18 H18 119.6 . . ?
C17 C18 H18 119.6 . . ?
C18 C19 C20 120.8(5) . . ?
C18 C19 H19 119.6 . . ?
C20 C19 H19 119.6 . . ?
C19 C20 C21 119.1(6) . . ?
C19 C20 H20 120.4 . . ?
C21 C20 H20 120.4 . . ?
C16 C21 C20 120.9(6) . . ?
C16 C21 H21 119.5 . . ?
C20 C21 H21 119.5 . . ?
C27 C22 C23 118.8(5) . . ?
C27 C22 P1 117.7(4) . . ?
C23 C22 P1 123.5(4) . . ?
C24 C23 C22 120.0(5) . . ?
C24 C23 H23 120.0 . . ?
C22 C23 H23 120.0 . . ?
C25 C24 C23 120.7(5) . . ?
C25 C24 H24 119.6 . . ?
C23 C24 H24 119.6 . . ?
C24 C25 C26 119.8(5) . . ?
C24 C25 H25 120.1 . . ?
C26 C25 H25 120.1 . . ?
C25 C26 C27 119.9(6) . . ?
C25 C26 H26 120.0 . . ?
C27 C26 H26 120.0 . . ?
C26 C27 C22 120.7(5) . . ?
C26 C27 H27 119.6 . . ?
C22 C27 H27 119.6 . . ?
C33 C28 C29 118.3(5) . . ?
C33 C28 P1 122.0(4) . . ?
C29 C28 P1 119.8(4) . . ?
C30 C29 C28 120.7(5) . . ?
C30 C29 H29 119.7 . . ?
C28 C29 H29 119.7 . . ?
C29 C30 C31 120.8(5) . . ?
C29 C30 H30 119.6 . . ?
C31 C30 H30 119.6 . . ?
C30 C31 C32 119.2(5) . . ?
C30 C31 H31 120.4 . . ?
C32 C31 H31 120.4 . . ?
C31 C32 C33 119.6(6) . . ?
C31 C32 H32 120.2 . . ?
C33 C32 H32 120.2 . . ?
C28 C33 C32 121.4(5) . . ?
C28 C33 H33 119.3 . . ?
C32 C33 H33 119.3 . . ?
C35 C34 C39 118.5(4) . . ?
C35 C34 P2 121.4(4) . . ?
C39 C34 P2 119.0(4) . . ?
C36 C35 C34 120.1(5) . . ?
C36 C35 H35 119.9 . . ?
C34 C35 H35 119.9 . . ?
C37 C36 C35 120.6(5) . . ?
C37 C36 H36 119.7 . . ?
C35 C36 H36 119.7 . . ?
C36 C37 C38 120.1(5) . . ?
C36 C37 H37 120.0 . . ?
C38 C37 H37 120.0 . . ?
C39 C38 C37 119.1(5) . . ?
C39 C38 H38 120.5 . . ?
C37 C38 H38 120.5 . . ?
C38 C39 C34 121.6(5) . . ?
C38 C39 H39 119.2 . . ?
C34 C39 H39 119.2 . . ?
C41 C40 C45 118.8(5) . . ?
C41 C40 P2 118.2(4) . . ?
C45 C40 P2 122.9(4) . . ?
C40 C41 C42 120.8(5) . . ?
C40 C41 H41 119.6 . . ?
C42 C41 H41 119.6 . . ?
C43 C42 C41 120.0(5) . . ?
C43 C42 H42 120.0 . . ?
C41 C42 H42 120.0 . . ?
C42 C43 C44 119.6(5) . . ?
C42 C43 H43 120.2 . . ?
C44 C43 H43 120.2 . . ?
C43 C44 C45 121.0(5) . . ?
C43 C44 H44 119.5 . . ?
C45 C44 H44 119.5 . . ?
C44 C45 C40 119.9(5) . . ?
C44 C45 H45 120.1 . . ?
C40 C45 H45 120.1 . . ?
C47 C46 C51 118.8(5) . . ?
C47 C46 P2 120.5(4) . . ?
C51 C46 P2 120.5(4) . . ?
C48 C47 C46 121.0(5) . . ?
C48 C47 H47 119.5 . . ?
C46 C47 H47 119.5 . . ?
C47 C48 C49 120.2(5) . . ?
C47 C48 H48 119.9 . . ?
C49 C48 H48 119.9 . . ?
C48 C49 C50 119.9(5) . . ?
C48 C49 H49 120.1 . . ?
C50 C49 H49 120.1 . . ?
C49 C50 C51 120.2(5) . . ?
C49 C50 H50 119.9 . . ?
C51 C50 H50 119.9 . . ?
C50 C51 C46 119.9(5) . . ?
C50 C51 H51 120.0 . . ?
C46 C51 H51 120.0 . . ?
N4 C52 O3 117.5(4) . . ?
N4 C52 C53 122.2(5) . . ?
O3 C52 C53 120.3(4) . . ?
C54 C53 C52 117.7(5) . . ?
C54 C53 H53 121.1 . . ?
C52 C53 H53 121.1 . . ?
C53 C54 C55 121.3(5) . . ?
C53 C54 H54 119.4 . . ?
C55 C54 H54 119.4 . . ?
C54 C55 C56 118.3(5) . . ?
C54 C55 H55 120.9 . . ?
C56 C55 H55 120.9 . . ?
N4 C56 C55 120.9(4) . . ?
N4 C56 C57 114.3(4) . . ?
C55 C56 C57 124.8(4) . . ?
N5 C57 C58 125.9(4) . . ?
N5 C57 C56 116.5(4) . . ?
C58 C57 C56 117.5(4) . . ?
C59 C58 C57 114.1(5) . . ?
C59 C58 Ir2 131.9(4) . . ?
C57 C58 Ir2 114.0(3) . . ?
C60 C59 C58 121.3(5) . . ?
C60 C59 H59 119.4 . . ?
C58 C59 H59 119.4 . . ?
C59 C60 C61 119.6(5) . . ?
C59 C60 H60 120.2 . . ?
C61 C60 H60 120.2 . . ?
N5 C61 C60 121.1(5) . . ?
N5 C61 C62 115.1(4) . . ?
C60 C61 C62 123.7(5) . . ?
N6 C62 C63 118.8(5) . . ?
N6 C62 C61 114.7(5) . . ?
C63 C62 C61 126.5(5) . . ?
C62 C63 C64 118.6(5) . . ?
C62 C63 H63 120.7 . . ?
C64 C63 H63 120.7 . . ?
C65 C64 C63 121.3(5) . . ?
C65 C64 H64 119.4 . . ?
C63 C64 H64 119.4 . . ?
C64 C65 C66 121.3(5) . . ?
C64 C65 H65 119.4 . . ?
C66 C65 H65 119.4 . . ?
O4 C66 N6 119.1(5) . . ?
O4 C66 C65 126.5(5) . . ?
N6 C66 C65 114.4(5) . . ?
C72 C67 C68 118.8(5) . . ?
C72 C67 P3 118.5(4) . . ?
C68 C67 P3 122.7(4) . . ?
C67 C68 C69 120.1(5) . . ?
C67 C68 H68 119.9 . . ?
C69 C68 H68 119.9 . . ?
C70 C69 C68 120.7(5) . . ?
C70 C69 H69 119.7 . . ?
C68 C69 H69 119.7 . . ?
C69 C70 C71 119.4(5) . . ?
C69 C70 H70 120.3 . . ?
C71 C70 H70 120.3 . . ?
C72 C71 C70 119.8(5) . . ?
C72 C71 H71 120.1 . . ?
C70 C71 H71 120.1 . . ?
C67 C72 C71 121.2(5) . . ?
C67 C72 H72 119.4 . . ?
C71 C72 H72 119.4 . . ?
C74 C73 C78 118.7(6) . . ?
C74 C73 P3 121.0(5) . . ?
C78 C73 P3 119.8(5) . . ?
C73 C74 C75 121.1(7) . . ?
C73 C74 H74 119.4 . . ?
C75 C74 H74 119.4 . . ?
C76 C75 C74 119.5(8) . . ?
C76 C75 H75 120.2 . . ?
C74 C75 H75 120.2 . . ?
C77 C76 C75 120.5(7) . . ?
C77 C76 H76 119.7 . . ?
C75 C76 H76 119.7 . . ?
C76 C77 C78 121.0(7) . . ?
C76 C77 H77 119.5 . . ?
C78 C77 H77 119.5 . . ?
C73 C78 C77 119.2(7) . . ?
C73 C78 H78 120.4 . . ?
C77 C78 H78 120.4 . . ?
C84 C79 C80 118.1(5) . . ?
C84 C79 P3 124.7(4) . . ?
C80 C79 P3 117.1(4) . . ?
C81 C80 C79 121.0(5) . . ?
C81 C80 H80 119.5 . . ?
C79 C80 H80 119.5 . . ?
C80 C81 C82 120.3(6) . . ?
C80 C81 H81 119.8 . . ?
C82 C81 H81 119.8 . . ?
C81 C82 C83 120.1(6) . . ?
C81 C82 H82 120.0 . . ?
C83 C82 H82 120.0 . . ?
C82 C83 C84 119.5(6) . . ?
C82 C83 H83 120.2 . . ?
C84 C83 H83 120.2 . . ?
C79 C84 C83 120.9(6) . . ?
C79 C84 H84 119.6 . . ?
C83 C84 H84 119.6 . . ?
C86 C85 C90 118.7(5) . . ?
C86 C85 P4 118.9(4) . . ?
C90 C85 P4 122.5(4) . . ?
C87 C86 C85 120.9(5) . . ?
C87 C86 H86 119.5 . . ?
C85 C86 H86 119.5 . . ?
C88 C87 C86 119.4(5) . . ?
C88 C87 H87 120.3 . . ?
C86 C87 H87 120.3 . . ?
C89 C88 C87 120.2(5) . . ?
C89 C88 H88 119.9 . . ?
C87 C88 H88 119.9 . . ?
C88 C89 C90 120.3(5) . . ?
C88 C89 H89 119.8 . . ?
C90 C89 H89 119.8 . . ?
C89 C90 C85 120.4(5) . . ?
C89 C90 H90 119.8 . . ?
C85 C90 H90 119.8 . . ?
C96 C91 C92 118.9(5) . . ?
C96 C91 P4 122.0(4) . . ?
C92 C91 P4 118.5(4) . . ?
C93 C92 C91 120.3(6) . . ?
C93 C92 H92 119.8 . . ?
C91 C92 H92 119.8 . . ?
C92 C93 C94 120.1(6) . . ?
C92 C93 H93 119.9 . . ?
C94 C93 H93 119.9 . . ?
C95 C94 C93 119.6(6) . . ?
C95 C94 H94 120.2 . . ?
C93 C94 H94 120.2 . . ?
C96 C95 C94 120.0(6) . . ?
C96 C95 H95 120.0 . . ?
C94 C95 H95 120.0 . . ?
C95 C96 C91 121.0(6) . . ?
C95 C96 H96 119.5 . . ?
C91 C96 H96 119.5 . . ?
C98 C97 C102 119.1(5) . . ?
C98 C97 P4 120.8(4) . . ?
C102 C97 P4 120.0(4) . . ?
C99 C98 C97 120.8(5) . . ?
C99 C98 H98 119.6 . . ?
C97 C98 H98 119.6 . . ?
C100 C99 C98 119.9(5) . . ?
C100 C99 H99 120.0 . . ?
C98 C99 H99 120.0 . . ?
C99 C100 C101 119.7(5) . . ?
C99 C100 H100 120.1 . . ?
C101 C100 H100 120.1 . . ?
C100 C101 C102 120.7(5) . . ?
C100 C101 H101 119.7 . . ?
C102 C101 H101 119.7 . . ?
C101 C102 C97 119.7(5) . . ?
C101 C102 H102 120.1 . . ?
C97 C102 H102 120.1 . . ?
C106 C105 H10A 109.5 . . ?
C106 C105 H10B 109.5 . . ?
H10A C105 H10B 109.5 . . ?
C106 C105 H10C 109.5 . . ?
H10A C105 H10C 109.5 . . ?
H10B C105 H10C 109.5 . . ?
O5 C106 C105 110.9(10) . . ?
O5 C106 H10D 109.5 . . ?
C105 C106 H10D 109.5 . . ?
O5 C106 H10E 109.5 . . ?
C105 C106 H10E 109.5 . . ?
H10D C106 H10E 108.0 . . ?
C107 O5 C106 113.4(7) . . ?
O5 C107 C108 111.1(8) . . ?
O5 C107 H10F 109.4 . . ?
C108 C107 H10F 109.4 . . ?
O5 C107 H10G 109.4 . . ?
C108 C107 H10G 109.4 . . ?
H10F C107 H10G 108.0 . . ?
C107 C108 H10H 109.5 . . ?
C107 C108 H10I 109.5 . . ?
H10H C108 H10I 109.5 . . ?
C107 C108 H10J 109.5 . . ?
H10H C108 H10J 109.5 . . ?
H10I C108 H10J 109.5 . . ?
Cl2 C120 Cl1 111.4(4) . . ?
Cl2 C120 H12A 109.3 . . ?
Cl1 C120 H12A 109.3 . . ?
Cl2 C120 H12B 109.3 . . ?
Cl1 C120 H12B 109.3 . . ?
H12A C120 H12B 108.0 . . ?
Cl3 C121 Cl4 113.0(8) . . ?
Cl3 C121 H12C 109.0 . . ?
Cl4 C121 H12C 109.0 . . ?
Cl3 C121 H12D 109.0 . . ?
Cl4 C121 H12D 109.0 . . ?
H12C C121 H12D 107.8 . . ?

loop_
_geom_bond_atom_site_label_1
_geom_bond_atom_site_label_2
_geom_bond_distance
_geom_bond_site_symmetry_2
_geom_bond_publ_flag
Ir1 C7 2.108(5) . ?
Ir1 N1 2.155(4) . ?
Ir1 P1 2.2801(11) . ?
Ir1 P2 2.2993(11) . ?
Ir1 H1B 1.450(5) . ?
Ir1 H1A 1.448(5) . ?
Ir2 C58 2.098(5) . ?
Ir2 N4 2.149(4) . ?
Ir2 P3 2.2943(11) . ?
Ir2 P4 2.2982(11) . ?
Ir2 H2A 1.449(5) . ?
Ir2 H2B 1.450(5) . ?
P1 C16 1.817(5) . ?
P1 C22 1.834(5) . ?
P1 C28 1.848(5) . ?
P2 C34 1.824(5) . ?
P2 C46 1.831(5) . ?
P2 C40 1.837(5) . ?
P3 C73 1.826(6) . ?
P3 C67 1.838(5) . ?
P3 C79 1.843(5) . ?
P4 C91 1.825(5) . ?
P4 C97 1.838(5) . ?
P4 C85 1.839(5) . ?
O1 C1 1.344(6) . ?
O1 H1 0.88(7) . ?
O2 C15 1.240(8) . ?
O3 C52 1.347(6) . ?
O3 H3 0.97(10) . ?
O4 C66 1.244(7) . ?
N1 C1 1.322(6) . ?
N1 C5 1.364(6) . ?
N2 C6 1.329(6) . ?
N2 C10 1.338(6) . ?
N3 C11 1.365(7) . ?
N3 C15 1.371(7) . ?
N3 H3N 0.89(2) . ?
N4 C52 1.330(6) . ?
N4 C56 1.360(6) . ?
N5 C61 1.341(6) . ?
N5 C57 1.342(6) . ?
N6 C62 1.357(7) . ?
N6 C66 1.391(7) . ?
N6 H6N 0.86(7) . ?
C1 C2 1.409(7) . ?
C2 C3 1.361(8) . ?
C2 H2 0.9500 . ?
C3 C4 1.389(7) . ?
C3 H3A 0.9500 . ?
C4 C5 1.369(7) . ?
C4 H4 0.9500 . ?
C5 C6 1.471(7) . ?
C6 C7 1.412(6) . ?
C7 C8 1.392(7) . ?
C8 C9 1.390(7) . ?
C8 H8 0.9500 . ?
C9 C10 1.378(7) . ?
C9 H9 0.9500 . ?
C10 C11 1.464(7) . ?
C11 C12 1.364(8) . ?
C12 C13 1.414(8) . ?
C12 H12 0.9500 . ?
C13 C14 1.347(10) . ?
C13 H13 0.9500 . ?
C14 C15 1.424(9) . ?
C14 H14 0.9500 . ?
C16 C21 1.386(8) . ?
C16 C17 1.399(8) . ?
C17 C18 1.396(8) . ?
C17 H17 0.9500 . ?
C18 C19 1.361(10) . ?
C18 H18 0.9500 . ?
C19 C20 1.376(9) . ?
C19 H19 0.9500 . ?
C20 C21 1.400(8) . ?
C20 H20 0.9500 . ?
C21 H21 0.9500 . ?
C22 C27 1.394(7) . ?
C22 C23 1.396(7) . ?
C23 C24 1.393(8) . ?
C23 H23 0.9500 . ?
C24 C25 1.375(9) . ?
C24 H24 0.9500 . ?
C25 C26 1.388(9) . ?
C25 H25 0.9500 . ?
C26 C27 1.389(7) . ?
C26 H26 0.9500 . ?
C27 H27 0.9500 . ?
C28 C33 1.373(8) . ?
C28 C29 1.401(7) . ?
C29 C30 1.374(7) . ?
C29 H29 0.9500 . ?
C30 C31 1.384(8) . ?
C30 H30 0.9500 . ?
C31 C32 1.388(8) . ?
C31 H31 0.9500 . ?
C32 C33 1.396(8) . ?
C32 H32 0.9500 . ?
C33 H33 0.9500 . ?
C34 C35 1.396(7) . ?
C34 C39 1.399(7) . ?
C35 C36 1.383(7) . ?
C35 H35 0.9500 . ?
C36 C37 1.379(8) . ?
C36 H36 0.9500 . ?
C37 C38 1.401(8) . ?
C37 H37 0.9500 . ?
C38 C39 1.373(7) . ?
C38 H38 0.9500 . ?
C39 H39 0.9500 . ?
C40 C41 1.395(7) . ?
C40 C45 1.397(7) . ?
C41 C42 1.397(7) . ?
C41 H41 0.9500 . ?
C42 C43 1.379(8) . ?
C42 H42 0.9500 . ?
C43 C44 1.387(8) . ?
C43 H43 0.9500 . ?
C44 C45 1.391(7) . ?
C44 H44 0.9500 . ?
C45 H45 0.9500 . ?
C46 C47 1.390(7) . ?
C46 C51 1.397(7) . ?
C47 C48 1.374(7) . ?
C47 H47 0.9500 . ?
C48 C49 1.377(8) . ?
C48 H48 0.9500 . ?
C49 C50 1.384(9) . ?
C49 H49 0.9500 . ?
C50 C51 1.391(8) . ?
C50 H50 0.9500 . ?
C51 H51 0.9500 . ?
C52 C53 1.398(7) . ?
C53 C54 1.360(8) . ?
C53 H53 0.9500 . ?
C54 C55 1.384(7) . ?
C54 H54 0.9500 . ?
C55 C56 1.385(7) . ?
C55 H55 0.9500 . ?
C56 C57 1.464(7) . ?
C57 C58 1.412(6) . ?
C58 C59 1.395(7) . ?
C59 C60 1.383(8) . ?
C59 H59 0.9500 . ?
C60 C61 1.398(7) . ?
C60 H60 0.9500 . ?
C61 C62 1.472(7) . ?
C62 C63 1.366(7) . ?
C63 C64 1.416(8) . ?
C63 H63 0.9500 . ?
C64 C65 1.354(8) . ?
C64 H64 0.9500 . ?
C65 C66 1.419(8) . ?
C65 H65 0.9500 . ?
C67 C72 1.389(7) . ?
C67 C68 1.393(7) . ?
C68 C69 1.397(8) . ?
C68 H68 0.9500 . ?
C69 C70 1.385(8) . ?
C69 H69 0.9500 . ?
C70 C71 1.392(8) . ?
C70 H70 0.9500 . ?
C71 C72 1.392(8) . ?
C71 H71 0.9500 . ?
C72 H72 0.9500 . ?
C73 C74 1.388(9) . ?
C73 C78 1.394(9) . ?
C74 C75 1.405(8) . ?
C74 H74 0.9500 . ?
C75 C76 1.372(11) . ?
C75 H75 0.9500 . ?
C76 C77 1.354(12) . ?
C76 H76 0.9500 . ?
C77 C78 1.423(10) . ?
C77 H77 0.9500 . ?
C78 H78 0.9500 . ?
C79 C84 1.385(7) . ?
C79 C80 1.401(8) . ?
C80 C81 1.371(8) . ?
C80 H80 0.9500 . ?
C81 C82 1.373(9) . ?
C81 H81 0.9500 . ?
C82 C83 1.385(10) . ?
C82 H82 0.9500 . ?
C83 C84 1.394(9) . ?
C83 H83 0.9500 . ?
C84 H84 0.9500 . ?
C85 C86 1.399(7) . ?
C85 C90 1.400(7) . ?
C86 C87 1.399(7) . ?
C86 H86 0.9500 . ?
C87 C88 1.393(8) . ?
C87 H87 0.9500 . ?
C88 C89 1.385(8) . ?
C88 H88 0.9500 . ?
C89 C90 1.393(8) . ?
C89 H89 0.9500 . ?
C90 H90 0.9500 . ?
C91 C96 1.396(8) . ?
C91 C92 1.399(7) . ?
C92 C93 1.394(8) . ?
C92 H92 0.9500 . ?
C93 C94 1.397(10) . ?
C93 H93 0.9500 . ?
C94 C95 1.395(10) . ?
C94 H94 0.9500 . ?
C95 C96 1.387(8) . ?
C95 H95 0.9500 . ?
C96 H96 0.9500 . ?
C97 C98 1.394(7) . ?
C97 C102 1.395(7) . ?
C98 C99 1.387(7) . ?
C98 H98 0.9500 . ?
C99 C100 1.384(8) . ?
C99 H99 0.9500 . ?
C100 C101 1.388(8) . ?
C100 H100 0.9500 . ?
C101 C102 1.391(8) . ?
C101 H101 0.9500 . ?
C102 H102 0.9500 . ?
C105 C106 1.503(8) . ?
C105 H10A 0.9800 . ?
C105 H10B 0.9800 . ?
C105 H10C 0.9800 . ?
C106 O5 1.479(8) . ?
C106 H10D 0.9900 . ?
C106 H10E 0.9900 . ?
O5 C107 1.457(8) . ?
C107 C108 1.529(9) . ?
C107 H10F 0.9900 . ?
C107 H10G 0.9900 . ?
C108 H10H 0.9800 . ?
C108 H10I 0.9800 . ?
C108 H10J 0.9800 . ?
Cl1 C120 1.771(7) . ?
Cl2 C120 1.743(7) . ?
C120 H12A 0.9900 . ?
C120 H12B 0.9900 . ?
Cl3 C121 1.731(11) . ?
Cl4 C121 1.734(11) . ?
C121 H12C 0.9900 . ?
C121 H12D 0.9900 . ?

loop_
_geom_hbond_atom_site_label_D
_geom_hbond_atom_site_label_H
_geom_hbond_atom_site_label_A
_geom_hbond_distance_DH
_geom_hbond_distance_HA
_geom_hbond_distance_DA
_geom_hbond_angle_DHA
_geom_hbond_site_symmetry_A
_geom_hbond_publ_flag
N3 H3N N2 0.89(2) 2.16(6) 2.605(6) 110(5) . yes
N6 H6N N5 0.86(7) 2.18(6) 2.611(6) 111(5) . yes

loop_
_geom_torsion_atom_site_label_1
_geom_torsion_atom_site_label_2
_geom_torsion_atom_site_label_3
_geom_torsion_atom_site_label_4
_geom_torsion
_geom_torsion_site_symmetry_1
_geom_torsion_site_symmetry_2
_geom_torsion_site_symmetry_3
_geom_torsion_site_symmetry_4
_geom_torsion_publ_flag
C5 N1 C1 O1 177.2(4) . . . . ?
Ir1 N1 C1 O1 -1.1(6) . . . . ?
C5 N1 C1 C2 -1.9(7) . . . . ?
Ir1 N1 C1 C2 179.8(3) . . . . ?
N1 C1 C2 C3 2.0(7) . . . . ?
O1 C1 C2 C3 -177.1(4) . . . . ?
C1 C2 C3 C4 -0.5(7) . . . . ?
C2 C3 C4 C5 -1.0(7) . . . . ?
C1 N1 C5 C4 0.3(7) . . . . ?
Ir1 N1 C5 C4 178.7(3) . . . . ?
C1 N1 C5 C6 178.5(4) . . . . ?
Ir1 N1 C5 C6 -3.0(5) . . . . ?
C3 C4 C5 N1 1.1(7) . . . . ?
C3 C4 C5 C6 -176.9(4) . . . . ?
C10 N2 C6 C7 -2.5(7) . . . . ?
C10 N2 C6 C5 177.8(4) . . . . ?
N1 C5 C6 N2 178.3(4) . . . . ?
C4 C5 C6 N2 -3.5(7) . . . . ?
N1 C5 C6 C7 -1.4(6) . . . . ?
C4 C5 C6 C7 176.8(4) . . . . ?
N2 C6 C7 C8 5.1(7) . . . . ?
C5 C6 C7 C8 -175.2(4) . . . . ?
N2 C6 C7 Ir1 -174.6(4) . . . . ?
C5 C6 C7 Ir1 5.1(5) . . . . ?
C6 C7 C8 C9 -3.4(7) . . . . ?
Ir1 C7 C8 C9 176.1(4) . . . . ?
C7 C8 C9 C10 -0.4(8) . . . . ?
C6 N2 C10 C9 -1.8(7) . . . . ?
C6 N2 C10 C11 176.9(4) . . . . ?
C8 C9 C10 N2 3.2(8) . . . . ?
C8 C9 C10 C11 -175.4(5) . . . . ?
C15 N3 C11 C12 0.5(9) . . . . ?
C15 N3 C11 C10 -177.8(5) . . . . ?
N2 C10 C11 C12 176.7(5) . . . . ?
C9 C10 C11 C12 -4.7(9) . . . . ?
N2 C10 C11 N3 -5.2(7) . . . . ?
C9 C10 C11 N3 173.4(5) . . . . ?
N3 C11 C12 C13 -1.4(9) . . . . ?
C10 C11 C12 C13 176.6(6) . . . . ?
C11 C12 C13 C14 1.8(10) . . . . ?
C12 C13 C14 C15 -1.1(10) . . . . ?
C11 N3 C15 O2 179.8(6) . . . . ?
C11 N3 C15 C14 0.1(9) . . . . ?
C13 C14 C15 O2 -179.5(6) . . . . ?
C13 C14 C15 N3 0.2(9) . . . . ?
C22 P1 C16 C21 -142.6(4) . . . . ?
C28 P1 C16 C21 -37.0(4) . . . . ?
Ir1 P1 C16 C21 90.9(4) . . . . ?
C22 P1 C16 C17 50.9(5) . . . . ?
C28 P1 C16 C17 156.6(4) . . . . ?
Ir1 P1 C16 C17 -75.6(4) . . . . ?
C21 C16 C17 C18 1.4(8) . . . . ?
P1 C16 C17 C18 167.8(4) . . . . ?
C16 C17 C18 C19 -1.4(8) . . . . ?
C17 C18 C19 C20 0.1(9) . . . . ?
C18 C19 C20 C21 1.0(9) . . . . ?
C17 C16 C21 C20 -0.3(8) . . . . ?
P1 C16 C21 C20 -167.1(4) . . . . ?
C19 C20 C21 C16 -0.9(8) . . . . ?
C16 P1 C22 C27 -177.5(4) . . . . ?
C28 P1 C22 C27 74.5(4) . . . . ?
Ir1 P1 C22 C27 -53.7(4) . . . . ?
C16 P1 C22 C23 5.0(5) . . . . ?
C28 P1 C22 C23 -103.1(4) . . . . ?
Ir1 P1 C22 C23 128.7(4) . . . . ?
C27 C22 C23 C24 2.7(8) . . . . ?
P1 C22 C23 C24 -179.8(4) . . . . ?
C22 C23 C24 C25 -2.9(8) . . . . ?
C23 C24 C25 C26 1.3(9) . . . . ?
C24 C25 C26 C27 0.5(8) . . . . ?
C25 C26 C27 C22 -0.7(8) . . . . ?
C23 C22 C27 C26 -0.9(8) . . . . ?
P1 C22 C27 C26 -178.5(4) . . . . ?
C16 P1 C28 C33 114.9(5) . . . . ?
C22 P1 C28 C33 -133.6(5) . . . . ?
Ir1 P1 C28 C33 -7.8(5) . . . . ?
C16 P1 C28 C29 -65.9(5) . . . . ?
C22 P1 C28 C29 45.6(4) . . . . ?
Ir1 P1 C28 C29 171.5(3) . . . . ?
C33 C28 C29 C30 -1.8(8) . . . . ?
P1 C28 C29 C30 179.0(4) . . . . ?
C28 C29 C30 C31 -0.8(8) . . . . ?
C29 C30 C31 C32 2.1(9) . . . . ?
C30 C31 C32 C33 -0.8(10) . . . . ?
C29 C28 C33 C32 3.1(9) . . . . ?
P1 C28 C33 C32 -177.7(5) . . . . ?
C31 C32 C33 C28 -1.8(10) . . . . ?
C46 P2 C34 C35 -36.8(4) . . . . ?
C40 P2 C34 C35 -142.8(4) . . . . ?
Ir1 P2 C34 C35 89.2(4) . . . . ?
C46 P2 C34 C39 155.2(4) . . . . ?
C40 P2 C34 C39 49.2(4) . . . . ?
Ir1 P2 C34 C39 -78.9(4) . . . . ?
C39 C34 C35 C36 -2.2(7) . . . . ?
P2 C34 C35 C36 -170.3(4) . . . . ?
C34 C35 C36 C37 2.0(8) . . . . ?
C35 C36 C37 C38 -0.9(8) . . . . ?
C36 C37 C38 C39 0.0(8) . . . . ?
C37 C38 C39 C34 -0.3(7) . . . . ?
C35 C34 C39 C38 1.4(7) . . . . ?
P2 C34 C39 C38 169.7(4) . . . . ?
C34 P2 C40 C41 -158.5(4) . . . . ?
C46 P2 C40 C41 92.6(4) . . . . ?
Ir1 P2 C40 C41 -34.0(4) . . . . ?
C34 P2 C40 C45 24.4(5) . . . . ?
C46 P2 C40 C45 -84.5(4) . . . . ?
Ir1 P2 C40 C45 148.8(4) . . . . ?
C45 C40 C41 C42 0.6(8) . . . . ?
P2 C40 C41 C42 -176.7(4) . . . . ?
C40 C41 C42 C43 -0.3(8) . . . . ?
C41 C42 C43 C44 -0.5(9) . . . . ?
C42 C43 C44 C45 1.1(8) . . . . ?
C43 C44 C45 C40 -0.9(8) . . . . ?
C41 C40 C45 C44 0.0(8) . . . . ?
P2 C40 C45 C44 177.1(4) . . . . ?
C34 P2 C46 C47 145.9(4) . . . . ?
C40 P2 C46 C47 -105.0(4) . . . . ?
Ir1 P2 C46 C47 22.6(5) . . . . ?
C34 P2 C46 C51 -39.1(5) . . . . ?
C40 P2 C46 C51 70.1(5) . . . . ?
Ir1 P2 C46 C51 -162.3(4) . . . . ?
C51 C46 C47 C48 0.0(8) . . . . ?
P2 C46 C47 C48 175.1(4) . . . . ?
C46 C47 C48 C49 3.1(9) . . . . ?
C47 C48 C49 C50 -4.1(10) . . . . ?
C48 C49 C50 C51 2.1(11) . . . . ?
C49 C50 C51 C46 0.9(10) . . . . ?
C47 C46 C51 C50 -1.9(9) . . . . ?
P2 C46 C51 C50 -177.1(5) . . . . ?
C56 N4 C52 O3 179.2(4) . . . . ?
Ir2 N4 C52 O3 -0.9(6) . . . . ?
C56 N4 C52 C53 -0.7(7) . . . . ?
Ir2 N4 C52 C53 179.2(4) . . . . ?
N4 C52 C53 C54 0.3(8) . . . . ?
O3 C52 C53 C54 -179.6(5) . . . . ?
C52 C53 C54 C55 0.1(8) . . . . ?
C53 C54 C55 C56 -0.1(8) . . . . ?
C52 N4 C56 C55 0.7(7) . . . . ?
Ir2 N4 C56 C55 -179.2(3) . . . . ?
C52 N4 C56 C57 179.3(4) . . . . ?
Ir2 N4 C56 C57 -0.6(5) . . . . ?
C54 C55 C56 N4 -0.3(7) . . . . ?
C54 C55 C56 C57 -178.8(4) . . . . ?
C61 N5 C57 C58 2.8(7) . . . . ?
C61 N5 C57 C56 179.1(4) . . . . ?
N4 C56 C57 N5 -175.4(4) . . . . ?
C55 C56 C57 N5 3.1(7) . . . . ?
N4 C56 C57 C58 1.2(6) . . . . ?
C55 C56 C57 C58 179.7(4) . . . . ?
N5 C57 C58 C59 -4.5(7) . . . . ?
C56 C57 C58 C59 179.3(4) . . . . ?
N5 C57 C58 Ir2 175.0(4) . . . . ?
C56 C57 C58 Ir2 -1.2(5) . . . . ?
C57 C58 C59 C60 2.9(7) . . . . ?
Ir2 C58 C59 C60 -176.5(4) . . . . ?
C58 C59 C60 C61 0.0(9) . . . . ?
C57 N5 C61 C60 0.6(7) . . . . ?
C57 N5 C61 C62 -174.7(4) . . . . ?
C59 C60 C61 N5 -1.9(9) . . . . ?
C59 C60 C61 C62 172.9(5) . . . . ?
C66 N6 C62 C63 -0.6(8) . . . . ?
C66 N6 C62 C61 176.3(5) . . . . ?
N5 C61 C62 N6 6.1(7) . . . . ?
C60 C61 C62 N6 -169.1(5) . . . . ?
N5 C61 C62 C63 -177.3(5) . . . . ?
C60 C61 C62 C63 7.5(9) . . . . ?
N6 C62 C63 C64 2.1(8) . . . . ?
C61 C62 C63 C64 -174.4(5) . . . . ?
C62 C63 C64 C65 -1.7(9) . . . . ?
C63 C64 C65 C66 -0.3(9) . . . . ?
C62 N6 C66 O4 178.2(5) . . . . ?
C62 N6 C66 C65 -1.2(8) . . . . ?
C64 C65 C66 O4 -177.8(6) . . . . ?
C64 C65 C66 N6 1.6(8) . . . . ?
C73 P3 C67 C72 -63.1(5) . . . . ?
C79 P3 C67 C72 46.2(4) . . . . ?
Ir2 P3 C67 C72 170.9(3) . . . . ?
C73 P3 C67 C68 116.0(5) . . . . ?
C79 P3 C67 C68 -134.7(4) . . . . ?
Ir2 P3 C67 C68 -10.0(5) . . . . ?
C72 C67 C68 C69 0.6(8) . . . . ?
P3 C67 C68 C69 -178.5(4) . . . . ?
C67 C68 C69 C70 1.1(8) . . . . ?
C68 C69 C70 C71 -1.7(9) . . . . ?
C69 C70 C71 C72 0.8(8) . . . . ?
C68 C67 C72 C71 -1.6(8) . . . . ?
P3 C67 C72 C71 177.6(4) . . . . ?
C70 C71 C72 C67 0.9(8) . . . . ?
C67 P3 C73 C74 -25.1(5) . . . . ?
C79 P3 C73 C74 -128.2(4) . . . . ?
Ir2 P3 C73 C74 104.5(4) . . . . ?
C67 P3 C73 C78 163.8(5) . . . . ?
C79 P3 C73 C78 60.7(5) . . . . ?
Ir2 P3 C73 C78 -66.6(5) . . . . ?
C78 C73 C74 C75 -1.2(8) . . . . ?
P3 C73 C74 C75 -172.3(4) . . . . ?
C73 C74 C75 C76 -0.2(9) . . . . ?
C74 C75 C76 C77 1.2(10) . . . . ?
C75 C76 C77 C78 -0.9(10) . . . . ?
C74 C73 C78 C77 1.4(8) . . . . ?
P3 C73 C78 C77 172.7(5) . . . . ?
C76 C77 C78 C73 -0.4(10) . . . . ?
C73 P3 C79 C84 -7.4(5) . . . . ?
C67 P3 C79 C84 -112.5(5) . . . . ?
Ir2 P3 C79 C84 119.5(4) . . . . ?
C73 P3 C79 C80 169.4(4) . . . . ?
C67 P3 C79 C80 64.2(4) . . . . ?
Ir2 P3 C79 C80 -63.8(4) . . . . ?
C84 C79 C80 C81 -0.5(8) . . . . ?
P3 C79 C80 C81 -177.5(5) . . . . ?
C79 C80 C81 C82 0.1(9) . . . . ?
C80 C81 C82 C83 -0.3(9) . . . . ?
C81 C82 C83 C84 0.9(9) . . . . ?
C80 C79 C84 C83 1.0(8) . . . . ?
P3 C79 C84 C83 177.8(4) . . . . ?
C82 C83 C84 C79 -1.3(9) . . . . ?
C91 P4 C85 C86 -156.2(4) . . . . ?
C97 P4 C85 C86 96.4(4) . . . . ?
Ir2 P4 C85 C86 -33.0(4) . . . . ?
C91 P4 C85 C90 24.1(5) . . . . ?
C97 P4 C85 C90 -83.3(4) . . . . ?
Ir2 P4 C85 C90 147.3(4) . . . . ?
C90 C85 C86 C87 -0.8(7) . . . . ?
P4 C85 C86 C87 179.5(4) . . . . ?
C85 C86 C87 C88 -1.3(8) . . . . ?
C86 C87 C88 C89 2.6(8) . . . . ?
C87 C88 C89 C90 -1.7(8) . . . . ?
C88 C89 C90 C85 -0.5(8) . . . . ?
C86 C85 C90 C89 1.7(7) . . . . ?
P4 C85 C90 C89 -178.6(4) . . . . ?
C97 P4 C91 C96 -34.1(5) . . . . ?
C85 P4 C91 C96 -139.9(4) . . . . ?
Ir2 P4 C91 C96 92.5(4) . . . . ?
C97 P4 C91 C92 155.0(4) . . . . ?
C85 P4 C91 C92 49.2(4) . . . . ?
Ir2 P4 C91 C92 -78.4(4) . . . . ?
C96 C91 C92 C93 2.3(7) . . . . ?
P4 C91 C92 C93 173.5(4) . . . . ?
C91 C92 C93 C94 -0.7(8) . . . . ?
C92 C93 C94 C95 -0.7(9) . . . . ?
C93 C94 C95 C96 0.5(10) . . . . ?
C94 C95 C96 C91 1.2(10) . . . . ?
C92 C91 C96 C95 -2.6(8) . . . . ?
P4 C91 C96 C95 -173.4(5) . . . . ?
C91 P4 C97 C98 137.1(4) . . . . ?
C85 P4 C97 C98 -116.3(4) . . . . ?
Ir2 P4 C97 C98 13.9(5) . . . . ?
C91 P4 C97 C102 -46.0(5) . . . . ?
C85 P4 C97 C102 60.7(5) . . . . ?
Ir2 P4 C97 C102 -169.1(4) . . . . ?
C102 C97 C98 C99 2.0(8) . . . . ?
P4 C97 C98 C99 179.0(4) . . . . ?
C97 C98 C99 C100 -1.0(8) . . . . ?
C98 C99 C100 C101 -0.1(9) . . . . ?
C99 C100 C101 C102 0.1(9) . . . . ?
C100 C101 C102 C97 0.9(9) . . . . ?
C98 C97 C102 C101 -1.9(8) . . . . ?
P4 C97 C102 C101 -179.0(4) . . . . ?
C105 C106 O5 C107 -175.2(9) . . . . ?
C106 O5 C107 C108 177.8(9) . . . . ?
